data_4314207
loop_
_publ_author_name
'Carl J. Carrano'
'Balwant S. Chohan'
'Brian S. Hammes'
'Brian W. Kail'
'Victor N. Nemykin'
'Partha Basu'

_publ_section_title
;
 Donor Atom Dependent Geometric Isomers in Mononuclear Oxo-Molybdenum(V)
 Complexes: Implications for Coordinated Endogenous Ligation in
 Molybdoenzymes
;
_journal_name_full 'Inorganic Chemistry'
_journal_page_first 5999
_journal_page_last 6007
_journal_paper_doi 10.1021/ic0262785
_journal_volume 42
_journal_year 2003
_chemical_formula_sum 'C60 H96 B4 F16 N16 S4 Zn2'
_chemical_formula_weight 1647.75
_chemical_name_systematic
;
  ?
;
_space_group_IT_number 14
_symmetry_cell_setting monoclinic
_symmetry_space_group_name_Hall '-P 2ybc'
_symmetry_space_group_name_H-M 'P 1 21/c 1'
_atom_sites_solution_hydrogens geom
_atom_sites_solution_primary direct
_atom_sites_solution_secondary difmap
_audit_creation_method SHELXL
_cell_angle_alpha 90.00
_cell_angle_beta 106.24(3)
_cell_angle_gamma 90.00
_cell_formula_units_Z 4
_cell_length_a 33.986(7)
_cell_length_b 10.294(2)
_cell_length_c 22.245(4)
_cell_measurement_temperature 153(2)
_cell_measurement_theta_max 25.0
_cell_measurement_theta_min 2.5
_cell_volume 7472(3)
_computing_cell_refinement 'Siemens XSCANS'
_computing_data_collection 'Siemens XSCANS'
_computing_data_reduction 'Siemens SHELXTL'
_computing_molecular_graphics 'Siemens SHELXTL'
_computing_publication_material 'Siemens SHELXTL'
_computing_structure_refinement 'SHELXL-93 (Sheldrick, 1993)'
_computing_structure_solution 'SHELXS-86 (Sheldrick, 1990)'
_diffrn_ambient_temperature 153(2)
_diffrn_measurement_device 'Nonius Kappa'
_diffrn_measurement_method CCD
_diffrn_radiation_monochromator graphite
_diffrn_radiation_source 'fine-focus sealed tube'
_diffrn_radiation_type MoK\a
_diffrn_radiation_wavelength 0.71073
_diffrn_reflns_av_R_equivalents 0.1305
_diffrn_reflns_av_sigmaI/netI 0.1599
_diffrn_reflns_limit_h_max 34
_diffrn_reflns_limit_h_min -44
_diffrn_reflns_limit_k_max 13
_diffrn_reflns_limit_k_min -13
_diffrn_reflns_limit_l_max 28
_diffrn_reflns_limit_l_min -24
_diffrn_reflns_number 52127
_diffrn_reflns_theta_max 27.51
_diffrn_reflns_theta_min 2.93
_diffrn_standards_decay_% none
_diffrn_standards_interval_count n/a
_diffrn_standards_interval_time n/a
_diffrn_standards_number n/a
_exptl_absorpt_coefficient_mu 0.844
_exptl_absorpt_correction_T_max n/a
_exptl_absorpt_correction_T_min n/a
_exptl_absorpt_correction_type none
_exptl_crystal_colour red
_exptl_crystal_density_diffrn 1.465
_exptl_crystal_density_meas ?
_exptl_crystal_density_method n/a
_exptl_crystal_description rod
_exptl_crystal_F_000 3424
_exptl_crystal_size_max 0.4
_exptl_crystal_size_mid 0.2
_exptl_crystal_size_min 0.05
_refine_diff_density_max 0.702
_refine_diff_density_min -0.579
_refine_diff_density_rms 0.101
_refine_ls_extinction_coef n/a
_refine_ls_extinction_method none
_refine_ls_goodness_of_fit_all 1.021
_refine_ls_goodness_of_fit_obs 1.165
_refine_ls_hydrogen_treatment riding
_refine_ls_matrix_type full
_refine_ls_number_parameters 975
_refine_ls_number_reflns 16279
_refine_ls_number_restraints 0
_refine_ls_restrained_S_all 1.023
_refine_ls_restrained_S_obs 1.165
_refine_ls_R_factor_all 0.1845
_refine_ls_R_factor_obs 0.0858
_refine_ls_shift/esd_max 0.103
_refine_ls_shift/esd_mean 0.004
_refine_ls_structure_factor_coef Fsqd
_refine_ls_weighting_details 'w=1/[\s^2^(Fo^2^)+(0.0615P)^2^+29.2485P] where P=(Fo^2^+2Fc^2^)/3'
_refine_ls_weighting_scheme calc
_refine_ls_wR_factor_all 0.2161
_refine_ls_wR_factor_obs 0.1716
_reflns_number_observed 8252
_reflns_number_total 16283
_reflns_observed_criterion >2sigma(I)
_cod_data_source_file ic0262785_3.cif
_cod_data_source_block 2
_cod_depositor_comments
;
The following automatic conversions were performed:

'_symmetry_cell_setting' value 'Monoclinic' changed to 'monoclinic'
according to the built-in table from CIF Core dictionary named
'cif_core.dic' version 2.4.1 from 2010-06-29.

Automatic conversion script
Id: cif_fix_values 1646 2011-03-28 12:23:43Z adriana 

The following automatic conversions were performed:

'_exptl_crystal_density_meas' value 'n/a' was changed to '?' - the
value is perceived as not measured.

Automatic conversion script
Id: cif_fix_values 3008 2015-01-20 13:52:24Z robertas 

The following automatic conversions were performed:

'_refine_ls_weighting_scheme' value 'calc
w=1/[\s^2^(Fo^2^)+(0.0615P)^2^+29.2485P] where P=(Fo^2^+2Fc^2^)/3'
was changed to 'calc'. New tag '_refine_ls_weighting_details' was
created. The value of the new tag was set to
'w=1/[\s^2^(Fo^2^)+(0.0615P)^2^+29.2485P] where P=(Fo^2^+2Fc^2^)/3'.

Automatic conversion script
Id: cif_fix_values 3143 2015-03-26 13:38:13Z robertas 
;
_cod_original_cell_volume 7472.0(26)
_cod_database_code 4314207

loop_
_symmetry_equiv_pos_as_xyz
'x, y, z'
'-x, y+1/2, -z+1/2'
'-x, -y, -z'
'x, -y-1/2, z-1/2'

loop_
_atom_site_aniso_label
_atom_site_aniso_U_11
_atom_site_aniso_U_22
_atom_site_aniso_U_33
_atom_site_aniso_U_23
_atom_site_aniso_U_13
_atom_site_aniso_U_12
Zn1 0.0398(4) 0.0287(4) 0.0366(5) 0.0004(4) 0.0159(4) 0.0011(3)
S1 0.0601(11) 0.0349(10) 0.0414(12) -0.0038(8) 0.0206(9) -0.0074(9)
S2 0.0456(10) 0.0374(10) 0.0415(12) 0.0007(8) 0.0137(9) 0.0010(8)
N1 0.039(3) 0.038(3) 0.040(4) 0.005(3) 0.016(3) 0.007(3)
N2 0.047(3) 0.026(3) 0.055(5) 0.000(3) 0.023(3) 0.004(3)
N3 0.065(4) 0.028(3) 0.042(4) 0.004(3) 0.030(3) 0.006(3)
N4 0.089(5) 0.026(3) 0.062(5) 0.002(3) 0.053(4) 0.005(3)
N5 0.039(3) 0.030(3) 0.040(4) -0.004(3) 0.009(3) -0.005(3)
N6 0.042(3) 0.031(3) 0.037(4) -0.006(3) 0.013(3) -0.002(3)
N7 0.044(3) 0.023(3) 0.028(3) -0.001(2) 0.008(3) 0.001(2)
N8 0.041(3) 0.035(3) 0.030(3) 0.001(3) 0.010(3) 0.003(3)
B1 0.044(5) 0.033(5) 0.054(7) -0.003(5) 0.013(4) 0.005(4)
F1 0.064(5) 0.161(14) 0.068(8) -0.047(8) 0.016(5) -0.020(7)
F2 0.072(5) 0.061(5) 0.080(9) -0.021(5) 0.019(5) 0.028(4)
F3 0.070(6) 0.073(8) 0.164(13) 0.066(9) 0.062(8) 0.027(5)
F1' 0.053(10) 0.031(9) 0.100(21) -0.033(10) 0.037(12) -0.017(7)
F2' 0.073(10) 0.051(10) 0.109(19) 0.035(10) 0.023(10) 0.009(8)
F3' 0.197(30) 0.139(24) 0.057(15) -0.005(14) 0.038(16) -0.035(21)
F4 0.072(4) 0.096(5) 0.138(6) 0.018(4) 0.008(4) -0.045(3)
B2 0.053(5) 0.033(5) 0.069(7) -0.003(5) 0.013(5) -0.003(4)
F5 0.251(9) 0.086(5) 0.078(5) -0.009(4) 0.066(5) -0.011(5)
F6 0.243(9) 0.079(4) 0.115(6) 0.019(4) 0.105(6) -0.023(5)
F7 0.073(5) 0.084(5) 0.440(17) -0.006(7) -0.033(7) -0.002(4)
F8 0.110(4) 0.043(3) 0.098(4) 0.006(3) 0.033(3) 0.020(3)
C1 0.066(6) 0.049(6) 0.124(9) -0.010(5) 0.038(6) 0.013(4)
C2 0.053(5) 0.039(4) 0.076(7) 0.004(4) 0.029(5) 0.003(4)
C3 0.037(4) 0.050(5) 0.083(7) 0.020(5) 0.019(4) 0.014(4)
C4 0.042(4) 0.046(5) 0.056(6) 0.004(4) 0.022(4) 0.000(3)
C5 0.047(4) 0.072(6) 0.040(5) 0.012(4) 0.010(4) 0.002(4)
C6 0.239(15) 0.046(6) 0.158(12) 0.013(7) 0.168(12) 0.024(8)
C7 0.121(8) 0.034(4) 0.075(7) 0.011(4) 0.067(6) 0.015(5)
C8 0.111(7) 0.036(5) 0.066(6) 0.007(4) 0.060(6) -0.002(5)
C9 0.066(5) 0.033(4) 0.045(5) 0.002(3) 0.032(4) -0.001(4)
C10 0.080(6) 0.035(4) 0.058(6) 0.004(4) 0.035(5) 0.004(4)
C11 0.072(5) 0.028(4) 0.049(6) 0.000(3) 0.032(4) 0.005(4)
C12 0.075(5) 0.029(4) 0.051(6) -0.003(4) 0.025(4) 0.005(4)
C13 0.101(7) 0.091(7) 0.044(6) -0.019(5) 0.024(5) 0.027(6)
C14 0.079(6) 0.030(4) 0.088(7) 0.001(4) 0.019(5) -0.009(4)
C15 0.060(5) 0.072(6) 0.049(6) -0.007(4) 0.012(4) 0.003(4)
C16 0.039(4) 0.068(6) 0.089(7) -0.003(5) 0.024(4) -0.006(4)
C17 0.037(4) 0.036(4) 0.057(5) 0.006(4) 0.008(4) -0.001(3)
C18 0.044(4) 0.049(5) 0.053(6) 0.007(4) -0.001(4) -0.017(4)
C19 0.056(5) 0.038(4) 0.035(5) 0.003(3) -0.002(4) -0.006(4)
C20 0.089(6) 0.044(5) 0.037(5) -0.011(4) 0.007(4) -0.021(4)
C21 0.061(5) 0.029(4) 0.056(5) 0.009(3) 0.027(4) 0.000(3)
C22 0.035(3) 0.033(4) 0.037(4) 0.005(3) 0.005(3) 0.002(3)
C23 0.046(4) 0.041(4) 0.034(5) 0.004(3) 0.013(3) -0.006(3)
C24 0.039(4) 0.046(4) 0.035(5) 0.003(3) 0.012(3) 0.000(3)
C25 0.062(5) 0.048(5) 0.042(5) -0.005(4) 0.022(4) 0.009(4)
C26 0.048(4) 0.029(4) 0.046(5) -0.001(3) 0.016(4) 0.002(3)
C27 0.050(4) 0.030(4) 0.041(5) -0.006(3) 0.013(3) 0.004(3)
C28 0.073(5) 0.039(5) 0.061(6) 0.006(4) 0.020(5) 0.001(4)
C29 0.043(4) 0.066(6) 0.067(6) -0.001(4) 0.022(4) 0.006(4)
C30 0.059(5) 0.055(5) 0.043(5) 0.008(4) 0.009(4) 0.005(4)
Zn2 0.0327(4) 0.0269(4) 0.0258(4) -0.0022(3) 0.0098(3) -0.0032(3)
S3 0.0309(8) 0.0324(9) 0.0293(10) -0.0013(7) 0.0114(7) -0.0002(7)
S4 0.0401(9) 0.0312(9) 0.0277(10) 0.0022(7) 0.0113(7) 0.0032(7)
N9 0.038(3) 0.028(3) 0.019(3) -0.004(2) 0.009(2) -0.005(2)
N10 0.034(3) 0.021(3) 0.025(3) -0.003(2) 0.010(2) -0.004(2)
N11 0.029(3) 0.026(3) 0.028(3) 0.000(2) 0.008(2) 0.003(2)
N12 0.036(3) 0.025(3) 0.028(3) -0.002(2) 0.014(2) -0.001(2)
N13 0.038(3) 0.032(3) 0.023(3) 0.000(2) 0.013(2) -0.005(2)
N14 0.033(3) 0.031(3) 0.024(3) -0.002(2) 0.011(2) -0.003(2)
N15 0.032(3) 0.025(3) 0.023(3) 0.000(2) 0.007(2) -0.005(2)
N16 0.032(3) 0.029(3) 0.027(3) -0.004(2) 0.008(2) -0.004(2)
B3 0.045(5) 0.062(7) 0.043(6) 0.007(5) 0.012(4) 0.011(5)
F9 0.090(11) 0.114(13) 0.095(11) 0.025(9) 0.050(10) 0.036(10)
F10 0.156(19) 0.062(7) 0.059(7) -0.017(5) 0.036(10) -0.036(8)
F11 0.060(8) 0.118(12) 0.039(7) 0.024(6) 0.002(5) -0.038(8)
F9' 0.072(15) 0.128(26) 0.064(14) 0.056(15) -0.007(11) -0.035(17)
F10' 0.079(16) 0.173(30) 0.112(30) 0.101(26) 0.064(21) 0.072(20)
F11' 0.098(22) 0.156(19) 0.102(17) -0.069(14) 0.057(16) -0.016(15)
F12 0.100(4) 0.063(3) 0.042(3) 0.015(2) 0.031(3) -0.001(3)
B4 0.050(5) 0.034(5) 0.035(5) 0.000(4) 0.008(4) -0.005(4)
F13 0.098(4) 0.047(3) 0.052(3) -0.013(2) 0.024(3) -0.036(3)
F14 0.057(3) 0.052(3) 0.055(3) 0.002(2) 0.016(2) 0.008(2)
F15 0.060(3) 0.050(3) 0.032(2) 0.008(2) 0.004(2) 0.007(2)
F16 0.064(3) 0.032(2) 0.031(2) -0.001(2) 0.012(2) -0.003(2)
C31 0.056(4) 0.033(4) 0.044(5) 0.002(3) 0.004(4) -0.009(3)
C32 0.042(4) 0.028(4) 0.036(5) -0.007(3) 0.012(3) -0.006(3)
C33 0.048(4) 0.028(4) 0.040(5) -0.002(3) 0.012(3) -0.009(3)
C34 0.038(4) 0.036(4) 0.026(4) -0.008(3) 0.008(3) -0.002(3)
C35 0.048(4) 0.039(4) 0.034(5) -0.004(3) 0.003(3) -0.007(3)
C36 0.042(4) 0.037(4) 0.046(5) -0.005(3) 0.021(3) 0.002(3)
C37 0.036(3) 0.028(4) 0.038(4) 0.001(3) 0.019(3) 0.000(3)
C38 0.044(4) 0.034(4) 0.049(5) 0.004(3) 0.020(4) 0.008(3)
C39 0.036(4) 0.043(4) 0.033(4) -0.004(3) 0.015(3) 0.002(3)
C40 0.055(4) 0.055(5) 0.035(5) 0.004(4) 0.009(4) 0.017(4)
C41 0.030(3) 0.034(3) 0.017(3) 0.003(3) 0.008(3) 0.002(3)
C42 0.038(4) 0.039(4) 0.031(4) -0.002(3) 0.017(3) 0.001(3)
C43 0.040(4) 0.036(4) 0.037(4) 0.001(3) 0.014(3) -0.007(3)
C44 0.035(3) 0.031(4) 0.025(4) -0.002(3) 0.012(3) -0.003(3)
C45 0.043(4) 0.043(4) 0.043(5) 0.003(3) 0.018(3) 0.015(3)
C46 0.034(4) 0.059(5) 0.043(5) -0.010(4) 0.010(3) -0.009(3)
C47 0.033(3) 0.039(4) 0.032(4) -0.007(3) 0.011(3) -0.006(3)
C48 0.031(3) 0.043(4) 0.040(5) 0.002(3) 0.011(3) -0.004(3)
C49 0.040(4) 0.034(4) 0.030(4) -0.003(3) 0.013(3) -0.004(3)
C50 0.043(4) 0.054(5) 0.043(5) -0.004(4) 0.025(3) -0.001(4)
C51 0.052(4) 0.031(4) 0.036(5) 0.002(3) 0.010(3) -0.013(3)
C52 0.036(3) 0.026(3) 0.025(4) 0.004(3) 0.011(3) 0.001(3)
C53 0.037(4) 0.024(3) 0.045(5) -0.001(3) 0.016(3) -0.003(3)
C54 0.042(4) 0.027(3) 0.035(5) -0.006(3) 0.015(3) -0.008(3)
C55 0.057(5) 0.040(4) 0.036(5) -0.007(3) 0.012(4) -0.015(4)
C56 0.031(3) 0.031(4) 0.030(4) 0.001(3) 0.008(3) -0.005(3)
C57 0.036(3) 0.038(4) 0.020(4) -0.003(3) 0.011(3) -0.005(3)
C58 0.043(4) 0.041(4) 0.032(4) 0.000(3) 0.011(3) -0.001(3)
C59 0.043(4) 0.034(4) 0.033(4) 0.005(3) 0.011(3) -0.001(3)
C60 0.062(5) 0.037(4) 0.043(5) 0.004(3) 0.017(4) 0.017(4)

loop_
_atom_site_label
_atom_site_type_symbol
_atom_site_fract_x
_atom_site_fract_y
_atom_site_fract_z
_atom_site_U_iso_or_equiv
_atom_site_thermal_displace_type
_atom_site_occupancy
_atom_site_calc_flag
_atom_site_refinement_flags
_atom_site_disorder_group
Zn1 Zn 0.38131(2) 0.02766(7) 0.03500(4) 0.0340(2) Uani 1 d . .
S1 S 0.42743(6) 0.2118(2) 0.09754(9) 0.0442(5) Uani 1 d . .
S2 S 0.45021(5) -0.1071(2) 0.06341(9) 0.0412(4) Uani 1 d . .
N1 N 0.3347(2) 0.1664(5) 0.0065(3) 0.0378(14) Uani 1 d . .
N2 N 0.3266(2) 0.2518(5) 0.0485(3) 0.0407(15) Uani 1 d . .
N3 N 0.3641(2) 0.0098(5) 0.1197(3) 0.0420(15) Uani 1 d . .
N4 N 0.3451(2) 0.1156(5) 0.1380(3) 0.052(2) Uani 1 d . .
N5 N 0.3523(2) -0.1384(5) -0.0122(3) 0.0368(13) Uani 1 d . .
N6 N 0.3683(2) -0.2036(5) -0.0539(3) 0.0363(13) Uani 1 d . .
N7 N 0.4065(2) 0.0620(5) -0.0439(2) 0.0324(13) Uani 1 d . .
N8 N 0.4110(2) -0.0404(5) -0.0807(3) 0.0353(13) Uani 1 d . .
B1 B 0.3055(3) 0.5492(8) 0.2360(5) 0.044(2) Uani 1 d . .
F1 F 0.3237(3) 0.5967(16) 0.2955(5) 0.098(5) Uani 0.66(2) d P .
F2 F 0.3349(3) 0.4763(8) 0.2180(5) 0.071(4) Uani 0.66(2) d P .
F3 F 0.2987(3) 0.6550(10) 0.1974(7) 0.097(5) Uani 0.66(2) d P .
F1' F 0.3166(5) 0.6622(15) 0.2546(13) 0.058(7) Uani 0.34(2) d P .
F2' F 0.3292(5) 0.4524(14) 0.2700(11) 0.078(8) Uani 0.34(2) d P .
F3' F 0.3041(9) 0.5223(26) 0.1762(10) 0.130(12) Uani 0.34(2) d P .
F4 F 0.2689(2) 0.5003(6) 0.2360(3) 0.106(2) Uani 1 d . .
B2 B 0.4625(3) -0.0288(9) 0.3217(5) 0.053(2) Uani 1 d . .
F5 F 0.4552(3) -0.1027(6) 0.2696(3) 0.134(3) Uani 1 d . .
F6 F 0.4457(3) -0.0961(6) 0.3607(3) 0.135(3) Uani 1 d . .
F7 F 0.5020(2) -0.0206(7) 0.3448(6) 0.221(6) Uani 1 d . .
F8 F 0.4461(2) 0.0896(5) 0.3105(3) 0.083(2) Uani 1 d . .
C1 C 0.2803(3) 0.4390(8) 0.0555(5) 0.078(3) Uani 1 d . .
H1A H 0.2955(3) 0.4368(8) 0.0989(5) 0.116 Uiso 1 calc R .
H1B H 0.2519(3) 0.4222(8) 0.0514(5) 0.116 Uiso 1 calc R .
H1C H 0.2831(3) 0.5232(8) 0.0385(5) 0.116 Uiso 1 calc R .
C2 C 0.2964(2) 0.3387(7) 0.0209(5) 0.054(2) Uani 1 d . .
C3 C 0.2849(2) 0.3056(8) -0.0408(5) 0.056(2) Uani 1 d . .
H3A H 0.2647(2) 0.3461(8) -0.0723(5) 0.067 Uiso 1 calc R .
C4 C 0.3090(2) 0.1993(7) -0.0483(4) 0.046(2) Uani 1 d . .
C5 C 0.3070(2) 0.1267(8) -0.1071(4) 0.054(2) Uani 1 d . .
H5A H 0.3271(2) 0.0585(8) -0.0984(4) 0.081 Uiso 1 calc R .
H5B H 0.3125(2) 0.1850(8) -0.1375(4) 0.081 Uiso 1 calc R .
H5C H 0.2802(2) 0.0898(8) -0.1234(4) 0.081 Uiso 1 calc R .
C6 C 0.3030(4) 0.1728(9) 0.2107(6) 0.125(6) Uani 1 d . .
H6A H 0.3039(4) 0.2575(9) 0.1930(6) 0.188 Uiso 1 calc R .
H6B H 0.3154(4) 0.1761(9) 0.2551(6) 0.188 Uiso 1 calc R .
H6C H 0.2750(4) 0.1453(9) 0.2024(6) 0.188 Uiso 1 calc R .
C7 C 0.3257(3) 0.0792(8) 0.1820(4) 0.068(3) Uani 1 d . .
C8 C 0.3328(3) -0.0498(7) 0.1914(4) 0.064(3) Uani 1 d . .
H8A H 0.3236(3) -0.1022(7) 0.2187(4) 0.077 Uiso 1 calc R .
C9 C 0.3566(2) -0.0899(7) 0.1528(4) 0.045(2) Uani 1 d . .
C10 C 0.3728(3) -0.2232(7) 0.1474(4) 0.054(2) Uani 1 d . .
H10A H 0.3881(3) -0.2225(7) 0.1172(4) 0.082 Uiso 1 calc R .
H10B H 0.3503(3) -0.2830(7) 0.1343(4) 0.082 Uiso 1 calc R .
H10C H 0.3903(3) -0.2497(7) 0.1873(4) 0.082 Uiso 1 calc R .
C11 C 0.3485(2) 0.2441(6) 0.1147(4) 0.046(2) Uani 1 d . .
H11A H 0.3330(2) 0.2997(6) 0.1357(4) 0.056 Uiso 1 calc R .
C12 C 0.3922(3) 0.3011(7) 0.1331(4) 0.050(2) Uani 1 d . .
C13 C 0.4085(3) 0.3056(10) 0.2034(4) 0.078(3) Uani 1 d . .
H13A H 0.4095(3) 0.2192(10) 0.2199(4) 0.117 Uiso 1 calc R .
H13B H 0.3909(3) 0.3584(10) 0.2202(4) 0.117 Uiso 1 calc R .
H13C H 0.4356(3) 0.3421(10) 0.2147(4) 0.117 Uiso 1 calc R .
C14 C 0.3904(3) 0.4390(7) 0.1059(4) 0.067(3) Uani 1 d . .
H14A H 0.3800(3) 0.4353(7) 0.0611(4) 0.100 Uiso 1 calc R .
H14B H 0.4175(3) 0.4758(7) 0.1171(4) 0.100 Uiso 1 calc R .
H14C H 0.3727(3) 0.4920(7) 0.1226(4) 0.100 Uiso 1 calc R .
C15 C 0.4632(2) 0.1323(8) 0.1638(4) 0.061(2) Uani 1 d . .
H15A H 0.4828(2) 0.0832(8) 0.1493(4) 0.091 Uiso 1 calc R .
H15B H 0.4485(2) 0.0751(8) 0.1838(4) 0.091 Uiso 1 calc R .
H15C H 0.4773(2) 0.1968(8) 0.1932(4) 0.091 Uiso 1 calc R .
C16 C 0.2869(2) -0.1457(9) 0.0172(4) 0.064(2) Uani 1 d . .
H16A H 0.2995(2) -0.0756(9) 0.0443(4) 0.096 Uiso 1 calc R .
H16B H 0.2815(2) -0.2163(9) 0.0418(4) 0.096 Uiso 1 calc R .
H16C H 0.2617(2) -0.1163(9) -0.0111(4) 0.096 Uiso 1 calc R .
C17 C 0.3153(2) -0.1908(7) -0.0195(4) 0.044(2) Uani 1 d . .
C18 C 0.3081(2) -0.2899(8) -0.0633(4) 0.051(2) Uani 1 d . .
H18A H 0.2848(2) -0.3417(8) -0.0754(4) 0.062 Uiso 1 calc R .
C19 C 0.3415(2) -0.2970(7) -0.0854(3) 0.046(2) Uani 1 d . .
C20 C 0.3502(3) -0.3805(8) -0.1356(4) 0.059(2) Uani 1 d . .
H20A H 0.3770(3) -0.3606(8) -0.1394(4) 0.089 Uiso 1 calc R .
H20B H 0.3302(3) -0.3637(8) -0.1748(4) 0.089 Uiso 1 calc R .
H20C H 0.3491(3) -0.4704(8) -0.1247(4) 0.089 Uiso 1 calc R .
C21 C 0.4071(2) 0.3040(6) -0.0555(4) 0.047(2) Uani 1 d . .
H21A H 0.4010(2) 0.3027(6) -0.0159(4) 0.070 Uiso 1 calc R .
H21B H 0.3855(2) 0.3478(6) -0.0859(4) 0.070 Uiso 1 calc R .
H21C H 0.4325(2) 0.3491(6) -0.0512(4) 0.070 Uiso 1 calc R .
C22 C 0.4108(2) 0.1678(6) -0.0766(3) 0.036(2) Uani 1 d . .
C23 C 0.4195(2) 0.1312(7) -0.1320(3) 0.040(2) Uani 1 d . .
H23A H 0.4245(2) 0.1870(7) -0.1620(3) 0.048 Uiso 1 calc R .
C24 C 0.4194(2) -0.0013(7) -0.1343(3) 0.040(2) Uani 1 d . .
C25 C 0.4243(2) -0.0928(7) -0.1837(3) 0.049(2) Uani 1 d . .
H25A H 0.4227(2) -0.1807(7) -0.1701(3) 0.074 Uiso 1 calc R .
H25B H 0.4505(2) -0.0790(7) -0.1911(3) 0.074 Uiso 1 calc R .
H25C H 0.4030(2) -0.0777(7) -0.2217(3) 0.074 Uiso 1 calc R .
C26 C 0.4091(2) -0.1750(6) -0.0597(3) 0.040(2) Uani 1 d . .
H26A H 0.4117(2) -0.2286(6) -0.0948(3) 0.048 Uiso 1 calc R .
C27 C 0.4455(2) -0.2164(6) -0.0039(3) 0.040(2) Uani 1 d . .
C28 C 0.4383(3) -0.3566(7) 0.0115(4) 0.057(2) Uani 1 d . .
H28A H 0.4134(3) -0.3624(7) 0.0236(4) 0.086 Uiso 1 calc R .
H28B H 0.4608(3) -0.3862(7) 0.0452(4) 0.086 Uiso 1 calc R .
H28C H 0.4361(3) -0.4098(7) -0.0248(4) 0.086 Uiso 1 calc R .
C29 C 0.4848(2) -0.2045(8) -0.0232(4) 0.057(2) Uani 1 d . .
H29A H 0.4889(2) -0.1154(8) -0.0327(4) 0.086 Uiso 1 calc R .
H29B H 0.4829(2) -0.2571(8) -0.0596(4) 0.086 Uiso 1 calc R .
H29C H 0.5075(2) -0.2335(8) 0.0104(4) 0.086 Uiso 1 calc R .
C30 C 0.4711(2) -0.2110(8) 0.1313(4) 0.054(2) Uani 1 d . .
H30A H 0.4746(2) -0.1612(8) 0.1689(4) 0.080 Uiso 1 calc R .
H30B H 0.4971(2) -0.2448(8) 0.1298(4) 0.080 Uiso 1 calc R .
H30C H 0.4526(2) -0.2816(8) 0.1308(4) 0.080 Uiso 1 calc R .
Zn2 Zn 0.11786(2) 0.03888(7) 0.03727(3) 0.0281(2) Uani 1 d . .
S3 S 0.07608(5) 0.0170(2) 0.11541(8) 0.0303(4) Uani 1 d . .
S4 S 0.05405(5) 0.1641(2) -0.03631(8) 0.0326(4) Uani 1 d . .
N9 N 0.14767(15) 0.1919(5) 0.0999(2) 0.0280(12) Uani 1 d . .
N10 N 0.16456(15) 0.1629(5) 0.1622(2) 0.0265(12) Uani 1 d . .
N11 N 0.16059(14) -0.0893(5) 0.0923(2) 0.0271(12) Uani 1 d . .
N12 N 0.1771(2) -0.0651(5) 0.1551(2) 0.0281(12) Uani 1 d . .
N13 N 0.1484(2) 0.0706(5) -0.0319(2) 0.0299(12) Uani 1 d . .
N14 N 0.13045(15) 0.0314(5) -0.0922(2) 0.0286(12) Uani 1 d . .
N15 N 0.08202(15) -0.1103(5) -0.0232(2) 0.0269(12) Uani 1 d . .
N16 N 0.07398(15) -0.1003(5) -0.0871(2) 0.0295(12) Uani 1 d . .
B3 B 0.1876(3) -0.0534(10) 0.3888(5) 0.050(2) Uani 1 d . .
F9 F 0.1529(5) -0.0082(16) 0.3995(7) 0.095(7) Uani 0.63(3) d P .
F10 F 0.1809(7) -0.1785(11) 0.3672(5) 0.091(7) Uani 0.63(3) d P .
F11 F 0.2180(4) -0.0569(16) 0.4445(5) 0.075(6) Uani 0.63(3) d P .
F9' F 0.1536(7) -0.1179(33) 0.3684(10) 0.094(13) Uani 0.37(3) d P .
F10' F 0.2192(8) -0.1286(36) 0.4148(17) 0.114(17) Uani 0.37(3) d P .
F11' F 0.1811(10) 0.0406(22) 0.4280(11) 0.113(10) Uani 0.37(3) d P .
F12 F 0.1980(2) 0.0191(4) 0.3430(2) 0.0658(13) Uani 1 d . .
B4 B 0.0414(3) 0.5025(8) 0.1747(4) 0.040(2) Uani 1 d . .
F13 F 0.06242(15) 0.6166(4) 0.1859(2) 0.0648(13) Uani 1 d . .
F14 F 0.00162(13) 0.5248(4) 0.1814(2) 0.0545(11) Uani 1 d . .
F15 F 0.05992(12) 0.4080(4) 0.2170(2) 0.0488(10) Uani 1 d . .
F16 F 0.03665(12) 0.4608(4) 0.1137(2) 0.0430(10) Uani 1 d . .
C31 C 0.1465(2) 0.3864(7) 0.0342(3) 0.047(2) Uani 1 d . .
H31A H 0.1302(2) 0.3306(7) 0.0022(3) 0.070 Uiso 1 calc R .
H31B H 0.1707(2) 0.4122(7) 0.0231(3) 0.070 Uiso 1 calc R .
H31C H 0.1308(2) 0.4621(7) 0.0380(3) 0.070 Uiso 1 calc R .
C32 C 0.1583(2) 0.3157(6) 0.0947(3) 0.035(2) Uani 1 d . .
C33 C 0.1819(2) 0.3637(6) 0.1522(3) 0.039(2) Uani 1 d . .
H33A H 0.1926(2) 0.4471(6) 0.1601(3) 0.046 Uiso 1 calc R .
C34 C 0.1863(2) 0.2650(6) 0.1945(3) 0.033(2) Uani 1 d . .
C35 C 0.2082(2) 0.2618(7) 0.2626(3) 0.042(2) Uani 1 d . .
H35A H 0.2055(2) 0.1772(7) 0.2791(3) 0.063 Uiso 1 calc R .
H35B H 0.1966(2) 0.3257(7) 0.2841(3) 0.063 Uiso 1 calc R .
H35C H 0.2367(2) 0.2806(7) 0.2685(3) 0.063 Uiso 1 calc R .
C36 C 0.1739(2) -0.2461(7) 0.0154(3) 0.040(2) Uani 1 d . .
H36A H 0.1516(2) -0.2008(7) -0.0128(3) 0.060 Uiso 1 calc R .
H36B H 0.1671(2) -0.3365(7) 0.0164(3) 0.060 Uiso 1 calc R .
H36C H 0.1981(2) -0.2373(7) 0.0014(3) 0.060 Uiso 1 calc R .
C37 C 0.1817(2) -0.1902(6) 0.0792(3) 0.032(2) Uani 1 d . .
C38 C 0.2115(2) -0.2279(7) 0.1336(3) 0.041(2) Uani 1 d . .
H38A H 0.2302(2) -0.2951(7) 0.1366(3) 0.049 Uiso 1 calc R .
C39 C 0.2083(2) -0.1496(7) 0.1815(3) 0.036(2) Uani 1 d . .
C40 C 0.2316(2) -0.1502(8) 0.2492(3) 0.049(2) Uani 1 d . .
H40A H 0.2217(2) -0.0816(8) 0.2704(3) 0.073 Uiso 1 calc R .
H40B H 0.2602(2) -0.1373(8) 0.2534(3) 0.073 Uiso 1 calc R .
H40C H 0.2277(2) -0.2322(8) 0.2674(3) 0.073 Uiso 1 calc R .
C41 C 0.1602(2) 0.0343(6) 0.1871(3) 0.0266(13) Uani 1 d . .
H41A H 0.1776(2) 0.0347(6) 0.2304(3) 0.032 Uiso 1 calc R .
C42 C 0.1064(2) 0.0954(6) 0.2392(3) 0.035(2) Uani 1 d . .
H42A H 0.1074(2) 0.1837(6) 0.2259(3) 0.052 Uiso 1 calc R .
H42B H 0.1262(2) 0.0832(6) 0.2791(3) 0.052 Uiso 1 calc R .
H42C H 0.0795(2) 0.0766(6) 0.2427(3) 0.052 Uiso 1 calc R .
C43 C 0.1147(2) -0.1363(6) 0.2124(3) 0.037(2) Uani 1 d . .
H43A H 0.1208(2) -0.1936(6) 0.1822(3) 0.055 Uiso 1 calc R .
H43B H 0.0877(2) -0.1552(6) 0.2159(3) 0.055 Uiso 1 calc R .
H43C H 0.1344(2) -0.1486(6) 0.2523(3) 0.055 Uiso 1 calc R .
C44 C 0.1162(2) 0.0043(6) 0.1912(3) 0.0297(14) Uani 1 d . .
C45 C 0.0542(2) 0.1770(7) 0.1145(3) 0.042(2) Uani 1 d . .
H45A H 0.0331(2) 0.1893(7) 0.0760(3) 0.063 Uiso 1 calc R .
H45B H 0.0752(2) 0.2413(7) 0.1178(3) 0.063 Uiso 1 calc R .
H45C H 0.0428(2) 0.1857(7) 0.1491(3) 0.063 Uiso 1 calc R .
C46 C 0.2188(2) 0.1204(7) 0.0329(3) 0.045(2) Uani 1 d . .
H46A H 0.2049(2) 0.1373(7) 0.0641(3) 0.068 Uiso 1 calc R .
H46B H 0.2333(2) 0.1969(7) 0.0266(3) 0.068 Uiso 1 calc R .
H46C H 0.2379(2) 0.0504(7) 0.0466(3) 0.068 Uiso 1 calc R .
C47 C 0.1881(2) 0.0838(6) -0.0274(3) 0.034(2) Uani 1 d . .
C48 C 0.1957(2) 0.0520(7) -0.0837(3) 0.038(2) Uani 1 d . .
H48A H 0.2209(2) 0.0534(7) -0.0925(3) 0.046 Uiso 1 calc R .
C49 C 0.1585(2) 0.0178(6) -0.1239(3) 0.034(2) Uani 1 d . .
C50 C 0.1485(2) -0.0304(7) -0.1905(3) 0.044(2) Uani 1 d . .
H50A H 0.1196(2) -0.0459(7) -0.2060(3) 0.066 Uiso 1 calc R .
H50B H 0.1631(2) -0.1098(7) -0.1919(3) 0.066 Uiso 1 calc R .
H50C H 0.1565(2) 0.0338(7) -0.2162(3) 0.066 Uiso 1 calc R .
C51 C 0.0705(2) -0.2809(6) 0.0498(3) 0.040(2) Uani 1 d . .
H51A H 0.0832(2) -0.2180(6) 0.0810(3) 0.060 Uiso 1 calc R .
H51B H 0.0866(2) -0.3588(6) 0.0561(3) 0.060 Uiso 1 calc R .
H51C H 0.0435(2) -0.3005(6) 0.0530(3) 0.060 Uiso 1 calc R .
C52 C 0.0674(2) -0.2274(6) -0.0137(3) 0.0285(14) Uani 1 d . .
C53 C 0.0506(2) -0.2910(6) -0.0702(3) 0.035(2) Uani 1 d . .
H53A H 0.0387(2) -0.3731(6) -0.0754(3) 0.042 Uiso 1 calc R .
C54 C 0.0550(2) -0.2098(6) -0.1165(3) 0.034(2) Uani 1 d . .
C55 C 0.0430(2) -0.2265(7) -0.1858(3) 0.045(2) Uani 1 d . .
H55A H 0.0506(2) -0.1504(7) -0.2049(3) 0.067 Uiso 1 calc R .
H55B H 0.0139(2) -0.2390(7) -0.2008(3) 0.067 Uiso 1 calc R .
H55C H 0.0568(2) -0.3009(7) -0.1963(3) 0.067 Uiso 1 calc R .
C56 C 0.0859(2) 0.0129(6) -0.1163(3) 0.0309(15) Uani 1 d . .
H56A H 0.0810(2) -0.0102(6) -0.1606(3) 0.037 Uiso 1 calc R .
C57 C 0.0604(2) 0.1373(6) -0.1161(3) 0.0304(15) Uani 1 d . .
C58 C 0.0174(2) 0.1133(7) -0.1596(3) 0.039(2) Uani 1 d . .
H58A H 0.0052(2) 0.0407(7) -0.1444(3) 0.058 Uiso 1 calc R .
H58B H 0.0191(2) 0.0949(7) -0.2010(3) 0.058 Uiso 1 calc R .
H58C H 0.0008(2) 0.1892(7) -0.1605(3) 0.058 Uiso 1 calc R .
C59 C 0.0802(2) 0.2509(6) -0.1388(3) 0.037(2) Uani 1 d . .
H59A H 0.1072(2) 0.2646(6) -0.1111(3) 0.055 Uiso 1 calc R .
H59B H 0.0639(2) 0.3274(6) -0.1397(3) 0.055 Uiso 1 calc R .
H59C H 0.0823(2) 0.2331(6) -0.1802(3) 0.055 Uiso 1 calc R .
C60 C 0.0413(2) 0.3350(7) -0.0381(3) 0.047(2) Uani 1 d . .
H60A H 0.0373(2) 0.3599(7) 0.0014(3) 0.071 Uiso 1 calc R .
H60B H 0.0166(2) 0.3507(7) -0.0709(3) 0.071 Uiso 1 calc R .
H60C H 0.0633(2) 0.3851(7) -0.0456(3) 0.071 Uiso 1 calc R .

loop_
_atom_type_symbol
_atom_type_description
_atom_type_scat_dispersion_real
_atom_type_scat_dispersion_imag
_atom_type_scat_source
C C 0.0033 0.0016 'International Tables Vol C Tables 4.2.6.8 and 6.1.1.4'
H H 0.0000 0.0000 'International Tables Vol C Tables 4.2.6.8 and 6.1.1.4'
B B 0.0013 0.0007 'International Tables Vol C Tables 4.2.6.8 and 6.1.1.4'
N N 0.0061 0.0033 'International Tables Vol C Tables 4.2.6.8 and 6.1.1.4'
F F 0.0171 0.0103 'International Tables Vol C Tables 4.2.6.8 and 6.1.1.4'
S S 0.1246 0.1234 'International Tables Vol C Tables 4.2.6.8 and 6.1.1.4'
Zn Zn 0.2839 1.4301 'International Tables Vol C Tables 4.2.6.8 and 6.1.1.4'

loop_
_geom_angle_atom_site_label_1
_geom_angle_atom_site_label_2
_geom_angle_atom_site_label_3
_geom_angle
_geom_angle_site_symmetry_1
_geom_angle_site_symmetry_3
_geom_angle_publ_flag
N1 Zn1 N5 101.2(2) . . ?
N1 Zn1 N3 87.4(2) . . ?
N5 Zn1 N3 99.5(2) . . ?
N1 Zn1 N7 94.6(2) . . ?
N5 Zn1 N7 88.0(2) . . ?
N3 Zn1 N7 171.8(2) . . ?
N1 Zn1 S1 87.5(2) . . ?
N5 Zn1 S1 171.2(2) . . ?
N3 Zn1 S1 82.2(2) . . ?
N7 Zn1 S1 89.94(14) . . ?
N1 Zn1 S2 167.2(2) . . ?
N5 Zn1 S2 87.3(2) . . ?
N3 Zn1 S2 100.8(2) . . ?
N7 Zn1 S2 75.95(14) . . ?
S1 Zn1 S2 83.88(7) . . ?
C15 S1 C12 104.0(4) . . ?
C15 S1 Zn1 105.8(3) . . ?
C12 S1 Zn1 103.0(3) . . ?
C30 S2 C27 103.8(4) . . ?
C30 S2 Zn1 128.3(3) . . ?
C27 S2 Zn1 104.9(2) . . ?
C4 N1 N2 104.9(6) . . ?
C4 N1 Zn1 134.2(5) . . ?
N2 N1 Zn1 120.8(4) . . ?
N1 N2 C2 112.5(6) . . ?
N1 N2 C11 120.8(5) . . ?
C2 N2 C11 126.7(6) . . ?
C9 N3 N4 105.5(5) . . ?
C9 N3 Zn1 134.4(5) . . ?
N4 N3 Zn1 117.3(4) . . ?
C7 N4 N3 110.5(5) . . ?
C7 N4 C11 127.6(6) . . ?
N3 N4 C11 121.8(5) . . ?
C17 N5 N6 104.9(5) . . ?
C17 N5 Zn1 133.1(5) . . ?
N6 N5 Zn1 121.0(4) . . ?
N5 N6 C19 110.7(6) . . ?
N5 N6 C26 121.9(5) . . ?
C19 N6 C26 127.4(6) . . ?
C22 N7 N8 104.7(5) . . ?
C22 N7 Zn1 134.0(4) . . ?
N8 N7 Zn1 119.3(4) . . ?
C24 N8 N7 112.4(5) . . ?
C24 N8 C26 126.5(6) . . ?
N7 N8 C26 120.9(5) . . ?
F1' B1 F4 122.7(9) . . ?
F1' B1 F3' 116.2(16) . . ?
F4 B1 F3' 98.4(13) . . ?
F1' B1 F3 56.7(11) . . ?
F4 B1 F3 107.8(8) . . ?
F3' B1 F3 65.9(13) . . ?
F1' B1 F2' 114.5(15) . . ?
F4 B1 F2' 97.4(9) . . ?
F3' B1 F2' 104.4(17) . . ?
F3 B1 F2' 153.9(11) . . ?
F1' B1 F1 49.1(11) . . ?
F4 B1 F1 107.4(9) . . ?
F3' B1 F1 154.2(14) . . ?
F3 B1 F1 105.7(11) . . ?
F2' B1 F1 72.0(11) . . ?
F1' B1 F2 114.8(9) . . ?
F4 B1 F2 122.4(8) . . ?
F3' B1 F2 55.7(14) . . ?
F3 B1 F2 105.0(9) . . ?
F2' B1 F2 53.8(9) . . ?
F1 B1 F2 107.4(8) . . ?
F1' F1 B1 59.4(9) . . ?
F1' F1 F2' 107.0(13) . . ?
B1 F1 F2' 53.5(8) . . ?
F2' F2 F3' 116.0(15) . . ?
F2' F2 B1 62.1(9) . . ?
F3' F2 B1 60.3(11) . . ?
F1' F3 B1 57.3(8) . . ?
F1' F3 F3' 108.3(13) . . ?
B1 F3 F3' 56.5(9) . . ?
F1 F1' F3 137.3(16) . . ?
F1 F1' B1 71.5(12) . . ?
F3 F1' B1 66.0(11) . . ?
F2 F2' B1 64.2(10) . . ?
F2 F2' F1 101.9(11) . . ?
B1 F2' F1 54.4(8) . . ?
F2 F3' B1 64.1(11) . . ?
F2 F3' F3 105.0(16) . . ?
B1 F3' F3 57.7(11) . . ?
F7 B2 F8 110.2(8) . . ?
F7 B2 F5 107.3(10) . . ?
F8 B2 F5 112.8(9) . . ?
F7 B2 F6 110.8(10) . . ?
F8 B2 F6 111.0(8) . . ?
F5 B2 F6 104.6(8) . . ?
C3 C2 N2 104.9(7) . . ?
C3 C2 C1 130.9(8) . . ?
N2 C2 C1 124.2(8) . . ?
C2 C3 C4 107.6(7) . . ?
N1 C4 C3 110.1(7) . . ?
N1 C4 C5 122.2(7) . . ?
C3 C4 C5 127.6(8) . . ?
C8 C7 N4 105.9(7) . . ?
C8 C7 C6 131.5(8) . . ?
N4 C7 C6 122.6(7) . . ?
C7 C8 C9 107.7(7) . . ?
N3 C9 C8 110.3(6) . . ?
N3 C9 C10 122.2(6) . . ?
C8 C9 C10 127.5(7) . . ?
N4 C11 N2 110.2(6) . . ?
N4 C11 C12 115.1(7) . . ?
N2 C11 C12 115.5(6) . . ?
C13 C12 C14 110.0(7) . . ?
C13 C12 C11 109.5(7) . . ?
C14 C12 C11 108.6(7) . . ?
C13 C12 S1 111.3(6) . . ?
C14 C12 S1 104.4(6) . . ?
C11 C12 S1 112.8(5) . . ?
N5 C17 C18 111.0(6) . . ?
N5 C17 C16 122.4(7) . . ?
C18 C17 C16 126.6(7) . . ?
C19 C18 C17 107.0(6) . . ?
C18 C19 N6 106.3(7) . . ?
C18 C19 C20 131.1(7) . . ?
N6 C19 C20 122.5(7) . . ?
N7 C22 C23 110.0(6) . . ?
N7 C22 C21 124.1(6) . . ?
C23 C22 C21 125.9(6) . . ?
C24 C23 C22 107.6(6) . . ?
N8 C24 C23 105.2(6) . . ?
N8 C24 C25 123.5(6) . . ?
C23 C24 C25 131.1(7) . . ?
N6 C26 N8 110.2(5) . . ?
N6 C26 C27 116.1(6) . . ?
N8 C26 C27 114.8(5) . . ?
C28 C27 C29 110.6(6) . . ?
C28 C27 C26 107.3(6) . . ?
C29 C27 C26 108.6(6) . . ?
C28 C27 S2 112.4(5) . . ?
C29 C27 S2 107.3(5) . . ?
C26 C27 S2 110.6(5) . . ?
N11 Zn2 N13 97.0(2) . . ?
N11 Zn2 N9 87.6(2) . . ?
N13 Zn2 N9 96.9(2) . . ?
N11 Zn2 N15 95.4(2) . . ?
N13 Zn2 N15 87.9(2) . . ?
N9 Zn2 N15 174.0(2) . . ?
N11 Zn2 S3 88.45(14) . . ?
N13 Zn2 S3 174.50(15) . . ?
N9 Zn2 S3 82.77(13) . . ?
N15 Zn2 S3 92.12(14) . . ?
N11 Zn2 S4 169.24(14) . . ?
N13 Zn2 S4 87.63(15) . . ?
N9 Zn2 S4 101.46(14) . . ?
N15 Zn2 S4 75.04(14) . . ?
S3 Zn2 S4 87.05(6) . . ?
C45 S3 C44 105.7(3) . . ?
C45 S3 Zn2 102.6(2) . . ?
C44 S3 Zn2 102.6(2) . . ?
C60 S4 C57 102.3(3) . . ?
C60 S4 Zn2 129.3(3) . . ?
C57 S4 Zn2 102.8(2) . . ?
C32 N9 N10 104.3(5) . . ?
C32 N9 Zn2 136.7(4) . . ?
N10 N9 Zn2 118.7(4) . . ?
C34 N10 N9 112.0(5) . . ?
C34 N10 C41 126.6(5) . . ?
N9 N10 C41 121.4(5) . . ?
C37 N11 N12 105.7(5) . . ?
C37 N11 Zn2 133.6(5) . . ?
N12 N11 Zn2 120.0(3) . . ?
C39 N12 N11 111.6(5) . . ?
C39 N12 C41 126.9(5) . . ?
N11 N12 C41 121.4(5) . . ?
C47 N13 N14 105.5(5) . . ?
C47 N13 Zn2 131.0(5) . . ?
N14 N13 Zn2 119.6(4) . . ?
C49 N14 N13 111.0(5) . . ?
C49 N14 C56 127.2(5) . . ?
N13 N14 C56 121.8(5) . . ?
C52 N15 N16 104.8(5) . . ?
C52 N15 Zn2 134.7(4) . . ?
N16 N15 Zn2 120.1(3) . . ?
C54 N16 N15 111.4(5) . . ?
C54 N16 C56 126.9(5) . . ?
N15 N16 C56 121.7(5) . . ?
F9' B3 F10' 112.9(19) . . ?
F9' B3 F9 60.1(14) . . ?
F10' B3 F9 140.3(13) . . ?
F9' B3 F11' 107.5(16) . . ?
F10' B3 F11' 113.2(19) . . ?
F9 B3 F11' 48.4(10) . . ?
F9' B3 F10 49.8(13) . . ?
F10' B3 F10 68.7(17) . . ?
F9 B3 F10 108.6(12) . . ?
F11' B3 F10 148.5(13) . . ?
F9' B3 F11 132.3(11) . . ?
F10' B3 F11 43.5(16) . . ?
F9 B3 F11 109.0(11) . . ?
F11' B3 F11 70.0(12) . . ?
F10 B3 F11 107.5(10) . . ?
F9' B3 F12 113.7(10) . . ?
F10' B3 F12 107.1(10) . . ?
F9 B3 F12 111.1(8) . . ?
F11' B3 F12 102.0(12) . . ?
F10 B3 F12 107.3(8) . . ?
F11 B3 F12 113.2(8) . . ?
F11' F9 F9' 123.0(17) . . ?
F11' F9 B3 66.3(12) . . ?
F9' F9 B3 58.1(10) . . ?
F9' F10 B3 61.8(12) . . ?
F9' F10 F10' 110.3(16) . . ?
B3 F10 F10' 54.0(11) . . ?
F10' F11 B3 65.3(16) . . ?
F10' F11 F11' 119.6(20) . . ?
B3 F11 F11' 54.6(9) . . ?
F10 F9' B3 68.4(12) . . ?
F10 F9' F9 128.2(17) . . ?
B3 F9' F9 61.7(12) . . ?
F11 F10' B3 71.2(16) . . ?
F11 F10' F10 121.9(19) . . ?
B3 F10' F10 57.4(12) . . ?
F9 F11' B3 65.3(13) . . ?
F9 F11' F11 110.5(18) . . ?
B3 F11' F11 55.5(9) . . ?
F13 B4 F15 111.6(7) . . ?
F13 B4 F16 110.8(6) . . ?
F15 B4 F16 110.8(6) . . ?
F13 B4 F14 108.0(6) . . ?
F15 B4 F14 108.1(6) . . ?
F16 B4 F14 107.4(6) . . ?
N9 C32 C33 111.0(6) . . ?
N9 C32 C31 122.3(6) . . ?
C33 C32 C31 126.7(6) . . ?
C34 C33 C32 107.0(6) . . ?
C33 C34 N10 105.7(6) . . ?
C33 C34 C35 130.1(6) . . ?
N10 C34 C35 124.1(6) . . ?
N11 C37 C38 109.2(6) . . ?
N11 C37 C36 123.0(6) . . ?
C38 C37 C36 127.8(6) . . ?
C39 C38 C37 108.5(6) . . ?
C38 C39 N12 105.1(6) . . ?
C38 C39 C40 130.6(6) . . ?
N12 C39 C40 124.3(6) . . ?
N12 C41 N10 110.9(5) . . ?
N12 C41 C44 114.0(5) . . ?
N10 C41 C44 113.9(5) . . ?
C42 C44 C43 109.5(5) . . ?
C42 C44 C41 108.7(5) . . ?
C43 C44 C41 108.9(5) . . ?
C42 C44 S3 110.1(4) . . ?
C43 C44 S3 105.5(4) . . ?
C41 C44 S3 114.0(4) . . ?
N13 C47 C48 110.4(6) . . ?
N13 C47 C46 121.9(6) . . ?
C48 C47 C46 127.6(6) . . ?
C49 C48 C47 106.2(6) . . ?
N14 C49 C48 106.8(6) . . ?
N14 C49 C50 123.5(6) . . ?
C48 C49 C50 129.6(6) . . ?
N15 C52 C53 110.8(5) . . ?
N15 C52 C51 123.4(6) . . ?
C53 C52 C51 125.8(6) . . ?
C54 C53 C52 106.9(6) . . ?
C53 C54 N16 106.1(6) . . ?
C53 C54 C55 130.8(6) . . ?
N16 C54 C55 123.1(6) . . ?
N16 C56 N14 109.2(5) . . ?
N16 C56 C57 115.8(5) . . ?
N14 C56 C57 114.4(5) . . ?
C59 C57 C58 110.5(5) . . ?
C59 C57 C56 109.7(5) . . ?
C58 C57 C56 107.6(5) . . ?
C59 C57 S4 112.7(4) . . ?
C58 C57 S4 106.3(4) . . ?
C56 C57 S4 109.9(4) . . ?

loop_
_geom_bond_atom_site_label_1
_geom_bond_atom_site_label_2
_geom_bond_distance
_geom_bond_site_symmetry_2
_geom_bond_publ_flag
Zn1 N1 2.096(5) . ?
Zn1 N5 2.102(5) . ?
Zn1 N3 2.131(5) . ?
Zn1 N7 2.187(5) . ?
Zn1 S1 2.601(2) . ?
Zn1 S2 2.641(2) . ?
S1 C15 1.822(8) . ?
S1 C12 1.853(8) . ?
S2 C30 1.824(7) . ?
S2 C27 1.844(7) . ?
N1 C4 1.331(9) . ?
N1 N2 1.365(7) . ?
N2 C2 1.369(9) . ?
N2 C11 1.456(9) . ?
N3 C9 1.328(8) . ?
N3 N4 1.384(7) . ?
N4 C7 1.378(9) . ?
N4 C11 1.436(8) . ?
N5 C17 1.335(8) . ?
N5 N6 1.375(7) . ?
N6 C19 1.375(9) . ?
N6 C26 1.458(8) . ?
N7 C22 1.340(8) . ?
N7 N8 1.369(7) . ?
N8 C24 1.361(8) . ?
N8 C26 1.470(8) . ?
B1 F1' 1.26(2) . ?
B1 F4 1.342(10) . ?
B1 F3' 1.35(2) . ?
B1 F3 1.365(12) . ?
B1 F2' 1.37(2) . ?
B1 F1 1.385(13) . ?
B1 F2 1.394(11) . ?
F1 F1' 1.10(2) . ?
F1 F2' 1.62(2) . ?
F2 F2' 1.25(2) . ?
F2 F3' 1.28(3) . ?
F3 F1' 1.25(2) . ?
F3 F3' 1.47(3) . ?
B2 F7 1.298(11) . ?
B2 F8 1.334(10) . ?
B2 F5 1.350(11) . ?
B2 F6 1.355(11) . ?
C1 C2 1.481(11) . ?
C2 C3 1.361(11) . ?
C3 C4 1.405(10) . ?
C4 C5 1.492(11) . ?
C6 C7 1.485(11) . ?
C7 C8 1.356(10) . ?
C8 C9 1.395(10) . ?
C9 C10 1.496(10) . ?
C11 C12 1.542(11) . ?
C12 C13 1.506(11) . ?
C12 C14 1.537(10) . ?
C16 C17 1.501(10) . ?
C17 C18 1.385(10) . ?
C18 C19 1.359(11) . ?
C19 C20 1.505(10) . ?
C21 C22 1.496(9) . ?
C22 C23 1.397(9) . ?
C23 C24 1.365(9) . ?
C24 C25 1.493(10) . ?
C26 C27 1.548(10) . ?
C27 C28 1.518(10) . ?
C27 C29 1.518(10) . ?
Zn2 N11 2.087(5) . ?
Zn2 N13 2.107(5) . ?
Zn2 N9 2.158(5) . ?
Zn2 N15 2.176(5) . ?
Zn2 S3 2.544(2) . ?
Zn2 S4 2.657(2) . ?
S3 C45 1.805(7) . ?
S3 C44 1.854(7) . ?
S4 C60 1.810(7) . ?
S4 C57 1.867(6) . ?
N9 C32 1.338(8) . ?
N9 N10 1.376(7) . ?
N10 C34 1.367(8) . ?
N10 C41 1.458(7) . ?
N11 C37 1.340(7) . ?
N11 N12 1.374(7) . ?
N12 C39 1.372(8) . ?
N12 C41 1.454(7) . ?
N13 C47 1.334(8) . ?
N13 N14 1.370(7) . ?
N14 C49 1.344(8) . ?
N14 C56 1.470(7) . ?
N15 C52 1.344(7) . ?
N15 N16 1.373(7) . ?
N16 C54 1.371(8) . ?
N16 C56 1.448(8) . ?
B3 F9' 1.30(2) . ?
B3 F10' 1.32(2) . ?
B3 F9 1.349(13) . ?
B3 F11' 1.36(2) . ?
B3 F10 1.372(14) . ?
B3 F11 1.374(14) . ?
B3 F12 1.386(10) . ?
F9 F11' 1.11(2) . ?
F9 F9' 1.33(3) . ?
F10 F9' 1.13(2) . ?
F10 F10' 1.52(4) . ?
F11 F10' 1.00(3) . ?
F11 F11' 1.57(3) . ?
B4 F13 1.362(9) . ?
B4 F15 1.377(9) . ?
B4 F16 1.391(9) . ?
B4 F14 1.418(9) . ?
C31 C32 1.485(9) . ?
C32 C33 1.395(9) . ?
C33 C34 1.365(9) . ?
C34 C35 1.491(9) . ?
C36 C37 1.485(9) . ?
C37 C38 1.398(9) . ?
C38 C39 1.364(9) . ?
C39 C40 1.493(9) . ?
C41 C44 1.553(8) . ?
C42 C44 1.525(8) . ?
C43 C44 1.527(8) . ?
C46 C47 1.498(9) . ?
C47 C48 1.386(9) . ?
C48 C49 1.375(9) . ?
C49 C50 1.508(9) . ?
C51 C52 1.491(9) . ?
C52 C53 1.390(9) . ?
C53 C54 1.368(9) . ?
C54 C55 1.489(9) . ?
C56 C57 1.547(9) . ?
C57 C59 1.507(8) . ?
C57 C58 1.532(9) . ?
